data_1563658
loop_
_publ_author_name
'Xu, Yan-Hong'
'Lan, Ya-Qian'
'Shao, Kui-Zhan'
'Su, Zhong-Min'
'Liao, Yi'

_publ_section_title
;
 Auxiliary aromatic-acid effect on the structures of a series of ZnII
 coordination polymers: Syntheses, crystal structures, and
 photoluminescence properties
;
_journal_issue 4
_journal_name_full 'Journal of Solid State Chemistry'
_journal_page_first 849
_journal_page_last 857
_journal_paper_doi 10.1016/j.jssc.2010.01.027
_journal_volume 183
_journal_year 2010
_chemical_formula_moiety 'C24 H16 N3 O8 Zn2'
_chemical_formula_sum 'C24 H16 N3 O8 Zn2'
_chemical_formula_weight 605.14
_space_group_IT_number 14
_space_group_name_Hall '-P 2yn'
_space_group_name_H-M_alt 'P 1 21/n 1'
_symmetry_cell_setting monoclinic
_symmetry_space_group_name_H-M 'P 1 21/n 1'
_atom_sites_solution_hydrogens geom
_atom_sites_solution_primary direct
_atom_sites_solution_secondary difmap
_audit_creation_method SHELXL-97
_cell_angle_alpha 90.000(5)
_cell_angle_beta 105.323(1)
_cell_angle_gamma 90.000(5)
_cell_formula_units_Z 4
_cell_length_a 9.540(1)
_cell_length_b 16.896(1)
_cell_length_c 15.295(1)
_cell_measurement_reflns_used 'total reflection'
_cell_measurement_temperature 293(2)
_cell_measurement_theta_max 26.04
_cell_measurement_theta_min 1.33
_cell_volume 2377.7(3)
_computing_cell_refinement 'Bruker SMART'
_computing_data_collection 'Bruker SMART'
_computing_data_reduction 'Bruker SMART'
_computing_molecular_graphics 'Bruker SHELXTL'
_computing_publication_material 'Bruker SHELXTL'
_computing_structure_refinement 'SHELXL-97 (Sheldrick, 1997)'
_computing_structure_solution 'SHELXL-97 (Sheldrick, 1990)'
_diffrn_ambient_temperature 293(2)
_diffrn_measured_fraction_theta_full 0.999
_diffrn_measured_fraction_theta_max 0.945
_diffrn_measurement_device_type 'Bruker SMART APEX II CCD area-detector'
_diffrn_measurement_method '\f and \w scans'
_diffrn_radiation_monochromator graphite
_diffrn_radiation_source 'fine-focus sealed tube'
_diffrn_radiation_type MoK\a
_diffrn_radiation_wavelength 0.71069
_diffrn_reflns_av_R_equivalents 0.0297
_diffrn_reflns_av_sigmaI/netI 0.0377
_diffrn_reflns_limit_h_max 12
_diffrn_reflns_limit_h_min -12
_diffrn_reflns_limit_k_max 22
_diffrn_reflns_limit_k_min -21
_diffrn_reflns_limit_l_max 15
_diffrn_reflns_limit_l_min -19
_diffrn_reflns_number 14389
_diffrn_reflns_theta_full 25.00
_diffrn_reflns_theta_max 28.29
_diffrn_reflns_theta_min 1.83
_diffrn_standards_interval_time 0
_diffrn_standards_number 0
_exptl_absorpt_coefficient_mu 2.073
_exptl_absorpt_correction_T_max 0.731
_exptl_absorpt_correction_T_min 0.612
_exptl_absorpt_correction_type multi-scan
_exptl_absorpt_process_details 'SADABS (Sheldrick, 1996)'
_exptl_crystal_colour colorless
_exptl_crystal_density_diffrn 1.690
_exptl_crystal_density_method 'not measured'
_exptl_crystal_description block
_exptl_crystal_F_000 1220
_exptl_crystal_size_max 0.3
_exptl_crystal_size_mid 0.2
_exptl_crystal_size_min 0.15
_refine_diff_density_max 0.616
_refine_diff_density_min -0.414
_refine_diff_density_rms 0.075
_refine_ls_extinction_method none
_refine_ls_goodness_of_fit_ref 1.029
_refine_ls_hydrogen_treatment constr
_refine_ls_matrix_type full
_refine_ls_number_parameters 343
_refine_ls_number_reflns 5578
_refine_ls_number_restraints 0
_refine_ls_restrained_S_all 1.029
_refine_ls_R_factor_all 0.0486
_refine_ls_R_factor_gt 0.0340
_refine_ls_shift/su_max 0.001
_refine_ls_shift/su_mean 0.000
_refine_ls_structure_factor_coef Fsqd
_refine_ls_weighting_details 'calc w=1/[\s^2^(Fo^2^)+(0.0469P)^2^+0.6151P] where P=(Fo^2^+2Fc^2^)/3'
_refine_ls_weighting_scheme calc
_refine_ls_wR_factor_gt 0.0854
_refine_ls_wR_factor_ref 0.0917
_reflns_number_gt 4375
_reflns_number_total 5578
_reflns_threshold_expression >2sigma(I)
_cod_data_source_file JSSC-2010-183-849.cif
_cod_data_source_block 3
_cod_original_sg_symbol_H-M P21/n
_cod_database_code 1563658

loop_
_symmetry_equiv_pos_as_xyz
'x, y, z'
'-x+1/2, y+1/2, -z+1/2'
'-x, -y, -z'
'x-1/2, -y-1/2, z-1/2'

loop_
_atom_site_label
_atom_site_type_symbol
_atom_site_fract_x
_atom_site_fract_y
_atom_site_fract_z
_atom_site_U_iso_or_equiv
_atom_site_adp_type
_atom_site_occupancy
_atom_site_symmetry_multiplicity
_atom_site_calc_flag
_atom_site_refinement_flags
_atom_site_disorder_assembly
_atom_site_disorder_group
Zn1 Zn 0.16334(3) 0.035053(17) 0.53545(2) 0.02622(9) Uani 1 1 d . . .
Zn2 Zn 0.13111(3) -0.114618(17) 0.651942(19) 0.02510(9) Uani 1 1 d . . .
O5 O 0.3054(2) -0.07240(11) 0.74080(12) 0.0336(4) Uani 1 1 d . . .
O1 O -0.2563(2) -0.43075(11) 0.98816(13) 0.0342(4) Uani 1 1 d . . .
O2 O -0.2956(2) -0.32409(11) 1.06504(12) 0.0342(4) Uani 1 1 d . . .
O6 O 0.3264(2) 0.03570(12) 0.66036(13) 0.0420(5) Uani 1 1 d . . .
N3 N 0.1710(2) 0.27838(13) 0.57793(14) 0.0313(5) Uani 1 1 d . . .
O3 O 0.0414(2) -0.18914(12) 0.71675(13) 0.0385(5) Uani 1 1 d . . .
N1 N 0.2845(2) 0.10983(13) 0.46354(15) 0.0309(5) Uani 1 1 d . . .
O7 O 0.01277(19) -0.02740(10) 0.58668(11) 0.0257(4) Uani 1 1 d . . .
O4 O -0.0297(3) -0.08160(14) 0.77535(16) 0.0543(6) Uani 1 1 d . . .
N2 N 0.1216(2) 0.15081(13) 0.57304(15) 0.0305(5) Uani 1 1 d . . .
C2 C -0.1916(3) -0.30460(16) 0.94321(17) 0.0271(5) Uani 1 1 d . . .
C21 C -0.0547(3) 0.46638(16) 0.31786(18) 0.0302(6) Uani 1 1 d . . .
C1 C -0.2525(3) -0.35812(16) 1.00300(17) 0.0276(6) Uani 1 1 d . . .
C7 C -0.1980(3) -0.22311(18) 0.9502(2) 0.0384(7) Uani 1 1 d . . .
H7 H -0.2392 -0.2008 0.9932 0.046 Uiso 1 1 calc R . .
C19 C -0.0002(3) 0.35473(17) 0.41930(19) 0.0360(6) Uani 1 1 d . . .
H19 H -0.0232 0.3041 0.4349 0.043 Uiso 1 1 calc R . .
C15 C 0.0665(3) 0.18515(18) 0.6381(2) 0.0378(7) Uani 1 1 d . . .
H15 H 0.0168 0.1588 0.6742 0.045 Uiso 1 1 calc R . .
C8 C -0.0204(3) -0.15400(18) 0.77061(18) 0.0326(6) Uani 1 1 d . . .
C18 C 0.1164(3) 0.39408(16) 0.47406(18) 0.0308(6) Uani 1 1 d . . .
C14 C 0.1842(3) 0.20728(15) 0.53813(17) 0.0270(5) Uani 1 1 d . . .
C17 C 0.2164(3) 0.35742(16) 0.55820(19) 0.0347(6) Uani 1 1 d . . .
H17A H 0.3139 0.3544 0.5503 0.042 Uiso 1 1 calc R . .
H17B H 0.2198 0.3916 0.6097 0.042 Uiso 1 1 calc R . .
C5 C -0.0808(3) -0.20715(17) 0.83056(17) 0.0306(6) Uani 1 1 d . . .
C24 C 0.3526(3) -0.00336(16) 0.73289(17) 0.0289(6) Uani 1 1 d . . .
C9 C 0.3593(3) 0.08501(19) 0.4064(2) 0.0413(7) Uani 1 1 d . . .
H9 H 0.3738 0.0309 0.4015 0.050 Uiso 1 1 calc R . .
C22 C 0.0583(4) 0.50703(19) 0.3748(2) 0.0452(8) Uani 1 1 d . . .
H22 H 0.0763 0.5592 0.3618 0.054 Uiso 1 1 calc R . .
C12 C 0.3157(3) 0.24272(19) 0.4186(2) 0.0396(7) Uani 1 1 d . . .
H12 H 0.2986 0.2965 0.4233 0.048 Uiso 1 1 calc R . .
C13 C 0.2645(3) 0.18853(15) 0.46990(17) 0.0276(5) Uani 1 1 d . . .
C10 C 0.4163(4) 0.1360(2) 0.3541(2) 0.0467(8) Uani 1 1 d . . .
H10 H 0.4693 0.1167 0.3157 0.056 Uiso 1 1 calc R . .
C4 C -0.0724(4) -0.28824(18) 0.8246(2) 0.0442(8) Uani 1 1 d . . .
H4 H -0.0291 -0.3106 0.7826 0.053 Uiso 1 1 calc R . .
C6 C -0.1442(3) -0.17468(18) 0.8946(2) 0.0397(7) Uani 1 1 d . . .
H6 H -0.1501 -0.1200 0.8997 0.048 Uiso 1 1 calc R . .
C20 C -0.0842(3) 0.39010(17) 0.34076(19) 0.0366(6) Uani 1 1 d . . .
H20 H -0.1609 0.3622 0.3032 0.044 Uiso 1 1 calc R . .
C3 C -0.1276(4) -0.33691(18) 0.8801(2) 0.0434(8) Uani 1 1 d . . .
H3 H -0.1216 -0.3916 0.8751 0.052 Uiso 1 1 calc R . .
C16 C 0.0961(3) 0.26363(18) 0.64143(19) 0.0380(7) Uani 1 1 d . . .
H16 H 0.0705 0.3006 0.6796 0.046 Uiso 1 1 calc R . .
C23 C 0.1455(4) 0.47081(18) 0.4514(2) 0.0461(8) Uani 1 1 d . . .
H23 H 0.2241 0.4981 0.4879 0.055 Uiso 1 1 calc R . .
C11 C 0.3932(3) 0.2156(2) 0.3599(2) 0.0457(8) Uani 1 1 d . . .
H11 H 0.4293 0.2511 0.3248 0.055 Uiso 1 1 calc R . .
O1W O -0.0988(14) 0.0728(6) 0.7775(11) 0.201(7) Uani 0.50 1 d P . .
O1W" O 0.000(2) 0.0599(9) 0.8693(17) 0.326(12) Uani 0.50 1 d P . .

loop_
_atom_site_aniso_label
_atom_site_aniso_U_11
_atom_site_aniso_U_22
_atom_site_aniso_U_33
_atom_site_aniso_U_23
_atom_site_aniso_U_13
_atom_site_aniso_U_12
Zn1 0.03180(17) 0.02207(17) 0.02585(17) 0.00049(11) 0.00950(13) -0.00098(12)
Zn2 0.03120(17) 0.02482(17) 0.02114(16) 0.00171(11) 0.01019(12) -0.00303(12)
O5 0.0398(11) 0.0297(11) 0.0273(10) 0.0015(8) 0.0016(8) -0.0073(8)
O1 0.0422(11) 0.0288(11) 0.0368(11) 0.0023(8) 0.0197(9) -0.0065(8)
O2 0.0453(11) 0.0332(11) 0.0306(10) 0.0009(8) 0.0212(9) -0.0012(9)
O6 0.0512(13) 0.0406(13) 0.0286(11) 0.0052(9) 0.0008(9) -0.0090(9)
N3 0.0393(13) 0.0248(12) 0.0276(12) 0.0014(9) 0.0048(10) 0.0041(10)
O3 0.0505(12) 0.0359(12) 0.0368(11) 0.0035(9) 0.0252(10) -0.0082(9)
N1 0.0320(12) 0.0297(13) 0.0321(12) -0.0022(9) 0.0104(10) -0.0011(10)
O7 0.0286(9) 0.0268(10) 0.0224(9) 0.0003(7) 0.0080(7) 0.0007(7)
O4 0.0785(17) 0.0364(14) 0.0590(15) 0.0077(11) 0.0373(13) -0.0051(12)
N2 0.0344(12) 0.0262(12) 0.0313(12) 0.0002(9) 0.0096(10) 0.0002(10)
C2 0.0288(13) 0.0302(14) 0.0245(13) 0.0034(10) 0.0107(11) -0.0034(10)
C21 0.0332(14) 0.0278(15) 0.0272(14) -0.0010(11) 0.0037(11) 0.0046(11)
C1 0.0260(13) 0.0321(15) 0.0243(13) 0.0046(11) 0.0060(11) -0.0014(11)
C7 0.0485(17) 0.0341(16) 0.0418(17) 0.0014(13) 0.0281(14) -0.0004(13)
C19 0.0415(17) 0.0272(15) 0.0360(16) 0.0031(12) 0.0046(13) -0.0016(12)
C15 0.0458(17) 0.0354(17) 0.0360(16) -0.0011(12) 0.0176(13) 0.0013(13)
C8 0.0333(15) 0.0378(17) 0.0269(14) 0.0062(12) 0.0081(12) -0.0059(12)
C18 0.0376(15) 0.0249(14) 0.0283(14) -0.0019(11) 0.0060(12) 0.0037(11)
C14 0.0316(14) 0.0221(13) 0.0254(13) 0.0010(10) 0.0042(11) 0.0019(10)
C17 0.0435(16) 0.0248(15) 0.0309(15) -0.0007(11) 0.0010(12) -0.0022(12)
C5 0.0310(14) 0.0345(16) 0.0272(14) 0.0052(11) 0.0091(11) -0.0034(11)
C24 0.0300(14) 0.0282(14) 0.0276(14) -0.0011(11) 0.0059(11) 0.0014(11)
C9 0.0486(18) 0.0348(17) 0.0458(18) -0.0047(13) 0.0220(15) 0.0011(13)
C22 0.0527(19) 0.0297(16) 0.0443(18) 0.0086(13) -0.0026(15) -0.0062(14)
C12 0.0455(18) 0.0339(17) 0.0415(17) 0.0036(13) 0.0153(14) 0.0008(13)
C13 0.0296(13) 0.0257(14) 0.0265(13) -0.0009(10) 0.0053(11) 0.0004(10)
C10 0.0477(19) 0.053(2) 0.0471(19) -0.0045(15) 0.0265(15) 0.0007(15)
C4 0.066(2) 0.0369(18) 0.0432(18) -0.0003(13) 0.0386(17) -0.0044(15)
C6 0.0505(18) 0.0284(16) 0.0493(18) 0.0038(13) 0.0292(15) -0.0003(13)
C20 0.0375(16) 0.0327(16) 0.0346(16) -0.0001(12) 0.0008(12) -0.0024(12)
C3 0.068(2) 0.0275(16) 0.0472(18) 0.0004(13) 0.0373(16) -0.0061(14)
C16 0.0462(17) 0.0383(17) 0.0303(15) -0.0046(12) 0.0114(13) 0.0066(13)
C23 0.0464(19) 0.0352(18) 0.0445(19) 0.0036(13) -0.0092(15) -0.0104(13)
C11 0.0486(19) 0.047(2) 0.0473(19) 0.0088(15) 0.0228(15) -0.0013(15)
O1W 0.173(11) 0.070(6) 0.34(2) 0.070(9) 0.031(11) 0.006(7)
O1W" 0.27(2) 0.186(15) 0.50(3) -0.216(18) 0.08(2) -0.016(14)

loop_
_atom_type_symbol
_atom_type_description
_atom_type_scat_dispersion_real
_atom_type_scat_dispersion_imag
_atom_type_scat_source
C C 0.0033 0.0016 'International Tables Vol C Tables 4.2.6.8 and 6.1.1.4'
H H 0.0000 0.0000 'International Tables Vol C Tables 4.2.6.8 and 6.1.1.4'
N N 0.0061 0.0033 'International Tables Vol C Tables 4.2.6.8 and 6.1.1.4'
O O 0.0106 0.0060 'International Tables Vol C Tables 4.2.6.8 and 6.1.1.4'
Zn Zn 0.2839 1.4301 'International Tables Vol C Tables 4.2.6.8 and 6.1.1.4'

loop_
_geom_angle_atom_site_label_1
_geom_angle_atom_site_label_2
_geom_angle_atom_site_label_3
_geom_angle
_geom_angle_site_symmetry_1
_geom_angle_site_symmetry_3
O7 Zn1 N2 99.66(8) . .
O7 Zn1 O6 94.47(8) . .
N2 Zn1 O6 84.03(9) . .
O7 Zn1 O1 93.11(7) . 4_655
N2 Zn1 O1 167.17(8) . 4_655
O6 Zn1 O1 93.80(8) . 4_655
O7 Zn1 O7 80.78(8) . 3_556
N2 Zn1 O7 97.56(8) . 3_556
O6 Zn1 O7 175.17(7) . 3_556
O1 Zn1 O7 85.64(7) 4_655 3_556
O7 Zn1 N1 169.11(8) . .
N2 Zn1 N1 76.40(9) . .
O6 Zn1 N1 95.20(9) . .
O1 Zn1 N1 91.25(8) 4_655 .
O7 Zn1 N1 89.61(8) 3_556 .
O7 Zn1 Zn2 37.44(5) . .
N2 Zn1 Zn2 122.44(6) . .
O6 Zn1 Zn2 69.71(6) . .
O1 Zn1 Zn2 67.97(6) 4_655 .
O7 Zn1 Zn2 105.70(5) 3_556 .
N1 Zn1 Zn2 152.57(6) . .
O3 Zn2 O2 106.84(8) . 4_655
O3 Zn2 O7 118.43(9) . .
O2 Zn2 O7 108.26(8) 4_655 .
O3 Zn2 O5 106.70(8) . .
O2 Zn2 O5 105.72(9) 4_655 .
O7 Zn2 O5 110.14(8) . .
O3 Zn2 Zn1 158.84(6) . .
O2 Zn2 Zn1 86.27(6) 4_655 .
O7 Zn2 Zn1 40.47(5) . .
O5 Zn2 Zn1 84.81(6) . .
C24 O5 Zn2 121.39(17) . .
C1 O1 Zn1 138.65(17) . 4_556
C1 O2 Zn2 120.92(17) . 4_556
C24 O6 Zn1 136.00(19) . .
C14 N3 C16 106.4(2) . .
C14 N3 C17 130.1(2) . .
C16 N3 C17 123.4(2) . .
C8 O3 Zn2 111.68(18) . .
C9 N1 C13 117.8(2) . .
C9 N1 Zn1 126.3(2) . .
C13 N1 Zn1 115.33(17) . .
Zn2 O7 Zn1 102.09(8) . .
Zn2 O7 Zn1 127.33(9) . 3_556
Zn1 O7 Zn1 99.22(8) . 3_556
C14 N2 C15 106.9(2) . .
C14 N2 Zn1 115.15(17) . .
C15 N2 Zn1 136.69(19) . .
C3 C2 C7 118.9(2) . .
C3 C2 C1 119.9(2) . .
C7 C2 C1 121.2(2) . .
C22 C21 C20 118.8(3) . .
C22 C21 C24 121.6(3) . 4_565
C20 C21 C24 119.6(2) . 4_565
O1 C1 O2 125.7(2) . .
O1 C1 C2 118.5(2) . .
O2 C1 C2 115.8(2) . .
C6 C7 C2 120.9(3) . .
C6 C7 H7 119.6 . .
C2 C7 H7 119.6 . .
C18 C19 C20 120.5(3) . .
C18 C19 H19 119.8 . .
C20 C19 H19 119.8 . .
C16 C15 N2 109.0(3) . .
C16 C15 H15 125.5 . .
N2 C15 H15 125.5 . .
O4 C8 O3 123.5(2) . .
O4 C8 C5 120.9(3) . .
O3 C8 C5 115.6(3) . .
C19 C18 C23 118.9(3) . .
C19 C18 C17 123.1(2) . .
C23 C18 C17 118.1(2) . .
N2 C14 N3 110.6(2) . .
N2 C14 C13 120.4(2) . .
N3 C14 C13 128.8(2) . .
N3 C17 C18 113.2(2) . .
N3 C17 H17A 108.9 . .
C18 C17 H17A 108.9 . .
N3 C17 H17B 108.9 . .
C18 C17 H17B 108.9 . .
H17A C17 H17B 107.7 . .
C4 C5 C6 118.9(2) . .
C4 C5 C8 121.0(2) . .
C6 C5 C8 120.1(3) . .
O6 C24 O5 125.0(2) . .
O6 C24 C21 118.7(2) . 4_666
O5 C24 C21 116.3(2) . 4_666
N1 C9 C10 122.9(3) . .
N1 C9 H9 118.5 . .
C10 C9 H9 118.5 . .
C21 C22 C23 120.6(3) . .
C21 C22 H22 119.7 . .
C23 C22 H22 119.7 . .
C13 C12 C11 118.7(3) . .
C13 C12 H12 120.6 . .
C11 C12 H12 120.6 . .
N1 C13 C12 122.4(2) . .
N1 C13 C14 111.7(2) . .
C12 C13 C14 125.9(2) . .
C11 C10 C9 118.7(3) . .
C11 C10 H10 120.6 . .
C9 C10 H10 120.6 . .
C5 C4 C3 120.8(3) . .
C5 C4 H4 119.6 . .
C3 C4 H4 119.6 . .
C7 C6 C5 120.2(3) . .
C7 C6 H6 119.9 . .
C5 C6 H6 119.9 . .
C21 C20 C19 120.7(3) . .
C21 C20 H20 119.7 . .
C19 C20 H20 119.7 . .
C4 C3 C2 120.3(3) . .
C4 C3 H3 119.9 . .
C2 C3 H3 119.9 . .
C15 C16 N3 107.1(2) . .
C15 C16 H16 126.5 . .
N3 C16 H16 126.5 . .
C22 C23 C18 120.5(3) . .
C22 C23 H23 119.8 . .
C18 C23 H23 119.8 . .
C10 C11 C12 119.4(3) . .
C10 C11 H11 120.3 . .
C12 C11 H11 120.3 . .

loop_
_geom_bond_atom_site_label_1
_geom_bond_atom_site_label_2
_geom_bond_distance
_geom_bond_site_symmetry_2
Zn1 O7 2.0941(18) .
Zn1 N2 2.106(2) .
Zn1 O6 2.121(2) .
Zn1 O1 2.1235(18) 4_655
Zn1 O7 2.1611(18) 3_556
Zn1 N1 2.194(2) .
Zn1 Zn2 3.1549(8) .
Zn2 O3 1.9364(18) .
Zn2 O2 1.9544(18) 4_655
Zn2 O7 1.9614(18) .
Zn2 O5 1.9812(19) .
O5 C24 1.268(3) .
O1 C1 1.247(3) .
O1 Zn1 2.1235(18) 4_556
O2 C1 1.267(3) .
O2 Zn2 1.9544(18) 4_556
O6 C24 1.258(3) .
N3 C14 1.367(3) .
N3 C16 1.372(4) .
N3 C17 1.460(3) .
O3 C8 1.279(3) .
N1 C9 1.335(4) .
N1 C13 1.350(3) .
O7 Zn1 2.1611(18) 3_556
O4 C8 1.230(4) .
N2 C14 1.312(3) .
N2 C15 1.371(3) .
C2 C3 1.383(4) .
C2 C7 1.384(4) .
C2 C1 1.507(3) .
C21 C22 1.377(4) .
C21 C20 1.384(4) .
C21 C24 1.501(4) 4_565
C7 C6 1.374(4) .
C7 H7 0.9300 .
C19 C18 1.375(4) .
C19 C20 1.390(4) .
C19 H19 0.9300 .
C15 C16 1.354(4) .
C15 H15 0.9300 .
C8 C5 1.503(4) .
C18 C23 1.389(4) .
C18 C17 1.517(4) .
C14 C13 1.483(4) .
C17 H17A 0.9700 .
C17 H17B 0.9700 .
C5 C4 1.377(4) .
C5 C6 1.392(4) .
C24 C21 1.501(4) 4_666
C9 C10 1.381(4) .
C9 H9 0.9300 .
C22 C23 1.388(4) .
C22 H22 0.9300 .
C12 C13 1.377(4) .
C12 C11 1.383(4) .
C12 H12 0.9300 .
C10 C11 1.369(5) .
C10 H10 0.9300 .
C4 C3 1.383(4) .
C4 H4 0.9300 .
C6 H6 0.9300 .
C20 H20 0.9300 .
C3 H3 0.9300 .
C16 H16 0.9300 .
C23 H23 0.9300 .
C11 H11 0.9300 .
O1W O1W" 1.49(2) .

loop_
_geom_torsion_atom_site_label_1
_geom_torsion_atom_site_label_2
_geom_torsion_atom_site_label_3
_geom_torsion_atom_site_label_4
_geom_torsion
_geom_torsion_site_symmetry_1
_geom_torsion_site_symmetry_2
_geom_torsion_site_symmetry_3
_geom_torsion_site_symmetry_4
O7 Zn1 Zn2 O3 -5.39(18) . . . .
N2 Zn1 Zn2 O3 54.39(18) . . . .
O6 Zn1 Zn2 O3 122.89(18) . . . .
O1 Zn1 Zn2 O3 -134.05(18) 4_655 . . .
O7 Zn1 Zn2 O3 -55.52(18) 3_556 . . .
N1 Zn1 Zn2 O3 -177.3(2) . . . .
O7 Zn1 Zn2 O2 124.08(10) . . . 4_655
N2 Zn1 Zn2 O2 -176.14(9) . . . 4_655
O6 Zn1 Zn2 O2 -107.64(9) . . . 4_655
O1 Zn1 Zn2 O2 -4.58(8) 4_655 . . 4_655
O7 Zn1 Zn2 O2 73.94(8) 3_556 . . 4_655
N1 Zn1 Zn2 O2 -47.83(14) . . . 4_655
N2 Zn1 Zn2 O7 59.78(11) . . . .
O6 Zn1 Zn2 O7 128.28(10) . . . .
O1 Zn1 Zn2 O7 -128.66(10) 4_655 . . .
O7 Zn1 Zn2 O7 -50.13(11) 3_556 . . .
N1 Zn1 Zn2 O7 -171.91(15) . . . .
O7 Zn1 Zn2 O5 -129.74(10) . . . .
N2 Zn1 Zn2 O5 -69.96(10) . . . .
O6 Zn1 Zn2 O5 -1.46(9) . . . .
O1 Zn1 Zn2 O5 101.59(9) 4_655 . . .
O7 Zn1 Zn2 O5 -179.88(7) 3_556 . . .
N1 Zn1 Zn2 O5 58.35(14) . . . .
O3 Zn2 O5 C24 -150.8(2) . . . .
O2 Zn2 O5 C24 95.7(2) 4_655 . . .
O7 Zn2 O5 C24 -21.1(2) . . . .
Zn1 Zn2 O5 C24 11.05(19) . . . .
O7 Zn1 O6 C24 19.2(3) . . . .
N2 Zn1 O6 C24 118.5(3) . . . .
O1 Zn1 O6 C24 -74.2(3) 4_655 . . .
O7 Zn1 O6 C24 9.0(11) 3_556 . . .
N1 Zn1 O6 C24 -165.8(3) . . . .
Zn2 Zn1 O6 C24 -9.4(3) . . . .
O2 Zn2 O3 C8 -174.87(18) 4_655 . . .
O7 Zn2 O3 C8 -52.4(2) . . . .
O5 Zn2 O3 C8 72.4(2) . . . .
Zn1 Zn2 O3 C8 -48.5(3) . . . .
O7 Zn1 N1 C9 -107.1(4) . . . .
N2 Zn1 N1 C9 -177.0(3) . . . .
O6 Zn1 N1 C9 100.5(2) . . . .
O1 Zn1 N1 C9 6.6(2) 4_655 . . .
O7 Zn1 N1 C9 -79.1(2) 3_556 . . .
Zn2 Zn1 N1 C9 46.0(3) . . . .
O7 Zn1 N1 C13 64.0(5) . . . .
N2 Zn1 N1 C13 -5.86(19) . . . .
O6 Zn1 N1 C13 -88.4(2) . . . .
O1 Zn1 N1 C13 177.64(19) 4_655 . . .
O7 Zn1 N1 C13 92.01(19) 3_556 . . .
Zn2 Zn1 N1 C13 -142.92(15) . . . .
O3 Zn2 O7 Zn1 177.79(7) . . . .
O2 Zn2 O7 Zn1 -60.50(9) 4_655 . . .
O5 Zn2 O7 Zn1 54.65(9) . . . .
O3 Zn2 O7 Zn1 -70.53(13) . . . 3_556
O2 Zn2 O7 Zn1 51.18(12) 4_655 . . 3_556
O5 Zn2 O7 Zn1 166.33(10) . . . 3_556
Zn1 Zn2 O7 Zn1 111.68(13) . . . 3_556
N2 Zn1 O7 Zn2 -132.29(9) . . . .
O6 Zn1 O7 Zn2 -47.60(9) . . . .
O1 Zn1 O7 Zn2 46.46(8) 4_655 . . .
O7 Zn1 O7 Zn2 131.53(10) 3_556 . . .
N1 Zn1 O7 Zn2 159.9(4) . . . .
N2 Zn1 O7 Zn1 96.18(8) . . . 3_556
O6 Zn1 O7 Zn1 -179.14(8) . . . 3_556
O1 Zn1 O7 Zn1 -85.07(8) 4_655 . . 3_556
O7 Zn1 O7 Zn1 0.0 3_556 . . 3_556
N1 Zn1 O7 Zn1 28.4(4) . . . 3_556
Zn2 Zn1 O7 Zn1 -131.53(10) . . . 3_556
O7 Zn1 N2 C14 -169.92(18) . . . .
O6 Zn1 N2 C14 96.6(2) . . . .
O1 Zn1 N2 C14 15.7(5) 4_655 . . .
O7 Zn1 N2 C14 -88.04(19) 3_556 . . .
N1 Zn1 N2 C14 -0.28(18) . . . .
Zn2 Zn1 N2 C14 157.89(16) . . . .
O7 Zn1 N2 C15 25.0(3) . . . .
O6 Zn1 N2 C15 -68.5(3) . . . .
O1 Zn1 N2 C15 -149.4(3) 4_655 . . .
O7 Zn1 N2 C15 106.9(3) 3_556 . . .
N1 Zn1 N2 C15 -165.4(3) . . . .
Zn2 Zn1 N2 C15 -7.2(3) . . . .
Zn1 O1 C1 O2 5.8(4) 4_556 . . .
Zn1 O1 C1 C2 -174.39(18) 4_556 . . .
Zn2 O2 C1 O1 2.8(4) 4_556 . . .
Zn2 O2 C1 C2 -177.10(16) 4_556 . . .
C3 C2 C1 O1 -6.9(4) . . . .
C7 C2 C1 O1 173.3(3) . . . .
C3 C2 C1 O2 173.0(3) . . . .
C7 C2 C1 O2 -6.8(4) . . . .
C3 C2 C7 C6 1.2(5) . . . .
C1 C2 C7 C6 -179.0(3) . . . .
C14 N2 C15 C16 0.4(3) . . . .
Zn1 N2 C15 C16 166.3(2) . . . .
Zn2 O3 C8 O4 4.7(4) . . . .
Zn2 O3 C8 C5 -174.33(18) . . . .
C20 C19 C18 C23 2.5(4) . . . .
C20 C19 C18 C17 -177.1(3) . . . .
C15 N2 C14 N3 -0.5(3) . . . .
Zn1 N2 C14 N3 -169.83(16) . . . .
C15 N2 C14 C13 175.5(2) . . . .
Zn1 N2 C14 C13 6.1(3) . . . .
C16 N3 C14 N2 0.3(3) . . . .
C17 N3 C14 N2 -176.5(2) . . . .
C16 N3 C14 C13 -175.2(3) . . . .
C17 N3 C14 C13 8.0(4) . . . .
C14 N3 C17 C18 76.7(4) . . . .
C16 N3 C17 C18 -99.7(3) . . . .
C19 C18 C17 N3 -3.5(4) . . . .
C23 C18 C17 N3 177.0(3) . . . .
O4 C8 C5 C4 179.1(3) . . . .
O3 C8 C5 C4 -1.9(4) . . . .
O4 C8 C5 C6 -2.1(4) . . . .
O3 C8 C5 C6 177.0(3) . . . .
Zn1 O6 C24 O5 22.3(4) . . . .
Zn1 O6 C24 C21 -157.0(2) . . . 4_666
Zn2 O5 C24 O6 -21.5(4) . . . .
Zn2 O5 C24 C21 157.76(18) . . . 4_666
C13 N1 C9 C10 -0.1(5) . . . .
Zn1 N1 C9 C10 170.8(2) . . . .
C20 C21 C22 C23 3.1(5) . . . .
C24 C21 C22 C23 -177.9(3) 4_565 . . .
C9 N1 C13 C12 1.3(4) . . . .
Zn1 N1 C13 C12 -170.5(2) . . . .
C9 N1 C13 C14 -178.0(2) . . . .
Zn1 N1 C13 C14 10.1(3) . . . .
C11 C12 C13 N1 -1.5(4) . . . .
C11 C12 C13 C14 177.8(3) . . . .
N2 C14 C13 N1 -11.0(4) . . . .
N3 C14 C13 N1 164.1(2) . . . .
N2 C14 C13 C12 169.6(3) . . . .
N3 C14 C13 C12 -15.2(5) . . . .
N1 C9 C10 C11 -1.1(5) . . . .
C6 C5 C4 C3 0.8(5) . . . .
C8 C5 C4 C3 179.7(3) . . . .
C2 C7 C6 C5 -0.7(5) . . . .
C4 C5 C6 C7 -0.4(5) . . . .
C8 C5 C6 C7 -179.3(3) . . . .
C22 C21 C20 C19 -0.7(4) . . . .
C24 C21 C20 C19 -179.7(3) 4_565 . . .
C18 C19 C20 C21 -2.1(5) . . . .
C5 C4 C3 C2 -0.3(5) . . . .
C7 C2 C3 C4 -0.7(5) . . . .
C1 C2 C3 C4 179.5(3) . . . .
N2 C15 C16 N3 -0.2(3) . . . .
C14 N3 C16 C15 0.0(3) . . . .
C17 N3 C16 C15 177.0(2) . . . .
C21 C22 C23 C18 -2.8(5) . . . .
C19 C18 C23 C22 0.0(5) . . . .
C17 C18 C23 C22 179.5(3) . . . .
C9 C10 C11 C12 0.9(5) . . . .
C13 C12 C11 C10 0.3(5) . . . .
